data_4065973
loop_
_publ_author_name
'Zhang, Ben-Shang'
'Wang, Wei'
'Shao, Dan-Dan'
'Hao, Xin-Qi'
'Gong, Jun-Fang'
'Song, Mao-Ping'

_publ_section_title
;
 Unsymmetrical Chiral PCN Pincer Palladium(II) and Nickel(II) Complexes of
 (Imidazolinyl)aryl Phosphinite Ligands: Synthesis via Ligand C&#x2212;H
 Activation, Crystal Structures, and Catalytic Studies
;
_journal_issue 11
_journal_name_full Organometallics
_journal_page_first 2579
_journal_paper_doi 10.1021/om100232n
_journal_volume 29
_journal_year 2010
_chemical_formula_sum 'C63 H62 Cl4 N4 Ni2 O4 P2'
_chemical_formula_weight 1260.33
_chemical_name_systematic
; 
 ? 
;
_space_group_IT_number 14
_symmetry_cell_setting monoclinic
_symmetry_space_group_name_Hall '-P 2yn'
_symmetry_space_group_name_H-M 'P 1 21/n 1'
_atom_sites_solution_hydrogens geom
_atom_sites_solution_primary direct
_atom_sites_solution_secondary difmap
_audit_creation_method SHELXL-97
_cell_angle_alpha 90.00
_cell_angle_beta 99.24(3)
_cell_angle_gamma 90.00
_cell_formula_units_Z 2
_cell_length_a 15.198(3)
_cell_length_b 13.158(3)
_cell_length_c 15.455(3)
_cell_measurement_reflns_used 389
_cell_measurement_temperature 291(2)
_cell_measurement_theta_max 25.1
_cell_measurement_theta_min 2
_cell_volume 3050.5(11)
_computing_cell_refinement raxis
_computing_data_collection raxis
_computing_data_reduction raxis
_computing_molecular_graphics texsan
_computing_publication_material texsan
_computing_structure_refinement 'SHELXL-97 (Sheldrick, 1997)'
_computing_structure_solution 'SHELXS-97 (Sheldrick, 1990)'
_diffrn_ambient_temperature 291(2)
_diffrn_measured_fraction_theta_full 0.939
_diffrn_measured_fraction_theta_max 0.939
_diffrn_measurement_device_type R-AXIS-IV
_diffrn_measurement_method 'Osillation  frames'
_diffrn_radiation_monochromator graphite
_diffrn_radiation_source 'fine-focus sealed tube'
_diffrn_radiation_type MoK\a
_diffrn_radiation_wavelength 0.71073
_diffrn_reflns_av_R_equivalents 0.0217
_diffrn_reflns_av_sigmaI/netI 0.0356
_diffrn_reflns_limit_h_max 17
_diffrn_reflns_limit_h_min 0
_diffrn_reflns_limit_k_max 15
_diffrn_reflns_limit_k_min -15
_diffrn_reflns_limit_l_max 18
_diffrn_reflns_limit_l_min -18
_diffrn_reflns_number 9502
_diffrn_reflns_theta_full 25.00
_diffrn_reflns_theta_max 25.00
_diffrn_reflns_theta_min 1.74
_exptl_absorpt_coefficient_mu 0.894
_exptl_absorpt_correction_T_max 0.8701
_exptl_absorpt_correction_T_min 0.8414
_exptl_absorpt_correction_type multi-scan
_exptl_crystal_colour Colorless
_exptl_crystal_density_diffrn 1.372
_exptl_crystal_density_method 'not measured'
_exptl_crystal_description PRISMATIC
_exptl_crystal_F_000 1308
_exptl_crystal_size_max 0.20
_exptl_crystal_size_mid 0.18
_exptl_crystal_size_min 0.16
_refine_diff_density_max 0.626
_refine_diff_density_min -0.401
_refine_diff_density_rms 0.063
_refine_ls_extinction_coef 0.0045(6)
_refine_ls_extinction_expression Fc^*^=kFc[1+0.001xFc^2^\l^3^/sin(2\q)]^-1/4^
_refine_ls_extinction_method SHELXL
_refine_ls_goodness_of_fit_ref 1.046
_refine_ls_hydrogen_treatment constr
_refine_ls_matrix_type full
_refine_ls_number_parameters 374
_refine_ls_number_reflns 5047
_refine_ls_number_restraints 0
_refine_ls_restrained_S_all 1.046
_refine_ls_R_factor_all 0.0947
_refine_ls_R_factor_gt 0.0775
_refine_ls_shift/su_max 0.000
_refine_ls_shift/su_mean 0.000
_refine_ls_structure_factor_coef Fsqd
_refine_ls_weighting_details 'calc w=1/[\s^2^(Fo^2^)+(0.0640P)^2^+12.6240P] where P=(Fo^2^+2Fc^2^)/3'
_refine_ls_weighting_scheme calc
_refine_ls_wR_factor_gt 0.1818
_refine_ls_wR_factor_ref 0.1918
_reflns_number_gt 4286
_reflns_number_total 5047
_reflns_threshold_expression >2sigma(I)
_cod_data_source_file om100232n_si_002.cif
_cod_data_source_block Complex-4a
_cod_depositor_comments
;
The following automatic conversions were performed:

'_symmetry_cell_setting' value 'Monoclinic' changed to 'monoclinic'
according to /home/saulius/struct/CIF-dictionaries/cif_core.dic
dictionary named 'cif_core.dic' version 2.4.1 from
2010-06-29.

'_exptl_absorpt_correction_type' value 'Multi-scan'
changed to 'multi-scan' according to
/home/saulius/struct/CIF-dictionaries/cif_core.dic dictionary named
'cif_core.dic' version 2.4.1 from 2010-06-29.

Automatic conversion script
Id: cif_fix_values 1715 2011-07-08 13:25:40Z adriana 
;
_cod_original_cell_volume 3050.6(10)
_cod_original_sg_symbol_H-M P2(1)/n
_cod_database_code 4065973

loop_
_symmetry_equiv_pos_as_xyz
'x, y, z'
'-x+1/2, y+1/2, -z+1/2'
'-x, -y, -z'
'x-1/2, -y-1/2, z-1/2'

loop_
_atom_site_label
_atom_site_type_symbol
_atom_site_fract_x
_atom_site_fract_y
_atom_site_fract_z
_atom_site_U_iso_or_equiv
_atom_site_adp_type
_atom_site_occupancy
_atom_site_symmetry_multiplicity
_atom_site_calc_flag
_atom_site_refinement_flags
_atom_site_disorder_assembly
_atom_site_disorder_group
Ni1 Ni 0.75660(5) 1.21637(6) 0.50236(5) 0.0444(3) Uani 1 1 d . . .
P1 P 0.70595(10) 1.27171(13) 0.61310(10) 0.0476(4) Uani 1 1 d . . .
Cl1 Cl 0.62436(11) 1.19856(18) 0.42020(11) 0.0743(6) Uani 1 1 d . . .
O1 O 0.7910(3) 1.2884(3) 0.6930(3) 0.0562(11) Uani 1 1 d . . .
O2 O 1.3452(3) 1.1638(4) 0.4536(4) 0.0802(16) Uani 1 1 d . . .
N1 N 0.8349(3) 1.1712(4) 0.4218(3) 0.0510(13) Uani 1 1 d . A .
N2 N 0.9744(4) 1.1421(5) 0.4001(4) 0.0718(18) Uani 1 1 d . . .
C1 C 0.6362(5) 1.1889(5) 0.6657(4) 0.0537(16) Uani 1 1 d . . .
C2 C 0.6735(6) 1.1199(6) 0.7291(5) 0.071(2) Uani 1 1 d . . .
H2A H 0.7347 1.1198 0.7484 0.085 Uiso 1 1 calc R . .
C3 C 0.6187(8) 1.0505(7) 0.7637(6) 0.094(3) Uani 1 1 d . . .
H3A H 0.6441 1.0043 0.8061 0.113 Uiso 1 1 calc R . .
C4 C 0.5289(8) 1.0492(7) 0.7365(7) 0.099(3) Uani 1 1 d . . .
H4A H 0.4931 1.0030 0.7603 0.119 Uiso 1 1 calc R . .
C5 C 0.4924(6) 1.1169(7) 0.6738(6) 0.084(2) Uani 1 1 d . . .
H5A H 0.4311 1.1162 0.6551 0.101 Uiso 1 1 calc R . .
C6 C 0.5445(5) 1.1865(6) 0.6375(5) 0.0649(19) Uani 1 1 d . . .
H6A H 0.5183 1.2315 0.5945 0.078 Uiso 1 1 calc R . .
C7 C 0.6528(4) 1.3940(5) 0.6071(4) 0.0494(14) Uani 1 1 d . . .
C8 C 0.6477(5) 1.4536(6) 0.5313(5) 0.069(2) Uani 1 1 d . . .
H8A H 0.6701 1.4287 0.4828 0.083 Uiso 1 1 calc R . .
C9 C 0.6095(6) 1.5490(6) 0.5282(5) 0.080(2) Uani 1 1 d . . .
H9A H 0.6063 1.5878 0.4774 0.096 Uiso 1 1 calc R . .
C10 C 0.5763(5) 1.5873(6) 0.5983(6) 0.077(2) Uani 1 1 d . . .
H10A H 0.5500 1.6513 0.5954 0.092 Uiso 1 1 calc R . .
C11 C 0.5822(5) 1.5302(6) 0.6728(6) 0.075(2) Uani 1 1 d . . .
H11A H 0.5604 1.5564 0.7210 0.090 Uiso 1 1 calc R . .
C12 C 0.6197(5) 1.4349(5) 0.6782(5) 0.0648(19) Uani 1 1 d . . .
H12A H 0.6229 1.3977 0.7297 0.078 Uiso 1 1 calc R . .
C13 C 0.8644(4) 1.2326(4) 0.5784(4) 0.0445(13) Uani 1 1 d . . .
C14 C 0.8706(4) 1.2624(5) 0.6646(4) 0.0460(14) Uani 1 1 d . . .
C15 C 0.9522(5) 1.2687(5) 0.7210(4) 0.0576(17) Uani 1 1 d . . .
H15A H 0.9554 1.2912 0.7784 0.069 Uiso 1 1 calc R . .
C16 C 1.0271(5) 1.2408(6) 0.6887(4) 0.067(2) Uani 1 1 d . . .
H16A H 1.0820 1.2441 0.7252 0.081 Uiso 1 1 calc R . .
C17 C 1.0236(4) 1.2074(6) 0.6027(4) 0.0641(19) Uani 1 1 d . . .
H17A H 1.0756 1.1886 0.5823 0.077 Uiso 1 1 calc R . .
C18 C 0.9416(4) 1.2024(5) 0.5474(4) 0.0491(14) Uani 1 1 d . . .
C19 C 0.9195(4) 1.1718(5) 0.4545(4) 0.0471(14) Uani 1 1 d . . .
C20 C 0.9219(5) 1.1184(10) 0.3146(5) 0.116(4) Uani 1 1 d . A .
H20A H 0.9294 1.0480 0.2988 0.140 Uiso 1 1 calc R . .
H20B H 0.9384 1.1619 0.2691 0.140 Uiso 1 1 calc R . .
C21 C 0.8244(5) 1.1398(9) 0.3292(5) 0.092(3) Uani 1 1 d . . .
C22 C 0.7696(11) 1.183(2) 0.2706(9) 0.114(9) Uani 0.564(11) 1 d P A 1
H22A H 0.7113 1.1825 0.2900 0.137 Uiso 0.564(11) 1 calc PR A 1
C23 C 0.758(2) 1.133(3) 0.177(2) 0.158(19) Uani 0.564(11) 1 d P A 1
H23A H 0.7401 1.0629 0.1803 0.238 Uiso 0.564(11) 1 calc PR A 1
H23B H 0.8133 1.1358 0.1545 0.238 Uiso 0.564(11) 1 calc PR A 1
H23C H 0.7129 1.1688 0.1378 0.238 Uiso 0.564(11) 1 calc PR A 1
C24 C 0.8019(19) 1.292(2) 0.271(2) 0.184(13) Uiso 0.564(11) 1 d P A 1
H24A H 0.8036 1.3207 0.3282 0.275 Uiso 0.564(11) 1 calc PR A 1
H24B H 0.7619 1.3309 0.2290 0.275 Uiso 0.564(11) 1 calc PR A 1
H24C H 0.8606 1.2937 0.2553 0.275 Uiso 0.564(11) 1 calc PR A 1
C22' C 0.7626(11) 1.0691(18) 0.2899(12) 0.078(6) Uani 0.436(11) 1 d P A 2
H22B H 0.7041 1.0863 0.3047 0.094 Uiso 0.436(11) 1 calc PR A 2
C23' C 0.755(4) 1.066(4) 0.190(3) 0.17(3) Uani 0.436(11) 1 d P A 2
H23D H 0.7391 1.1321 0.1664 0.259 Uiso 0.436(11) 1 calc PR A 2
H23E H 0.7106 1.0176 0.1666 0.259 Uiso 0.436(11) 1 calc PR A 2
H23F H 0.8117 1.0464 0.1748 0.259 Uiso 0.436(11) 1 calc PR A 2
C24' C 0.7911(16) 0.9683(18) 0.3304(15) 0.105(8) Uiso 0.436(11) 1 d P A 2
H24D H 0.7968 0.9733 0.3930 0.157 Uiso 0.436(11) 1 calc PR A 2
H24E H 0.8474 0.9493 0.3146 0.157 Uiso 0.436(11) 1 calc PR A 2
H24F H 0.7472 0.9178 0.3094 0.157 Uiso 0.436(11) 1 calc PR A 2
C25 C 1.0694(4) 1.1456(5) 0.4122(4) 0.0552(16) Uani 1 1 d . . .
C26 C 1.1138(5) 1.2369(6) 0.4148(6) 0.084(3) Uani 1 1 d . . .
H26A H 1.0814 1.2970 0.4068 0.101 Uiso 1 1 calc R . .
C27 C 1.2052(5) 1.2406(6) 0.4290(6) 0.080(2) Uani 1 1 d . . .
H27A H 1.2341 1.3031 0.4315 0.096 Uiso 1 1 calc R . .
C28 C 1.2546(4) 1.1521(5) 0.4397(5) 0.0573(17) Uani 1 1 d . . .
C29 C 1.2104(5) 1.0601(5) 0.4337(5) 0.0638(18) Uani 1 1 d . . .
H29A H 1.2424 0.9996 0.4385 0.077 Uiso 1 1 calc R . .
C30 C 1.1179(5) 1.0587(6) 0.4203(5) 0.0629(18) Uani 1 1 d . . .
H30A H 1.0884 0.9965 0.4169 0.076 Uiso 1 1 calc R . .
C31 C 1.3971(5) 1.0748(7) 0.4509(6) 0.094(3) Uani 1 1 d . . .
H31A H 1.4592 1.0923 0.4618 0.141 Uiso 1 1 calc R . .
H31B H 1.3828 1.0438 0.3941 0.141 Uiso 1 1 calc R . .
H31C H 1.3843 1.0280 0.4949 0.141 Uiso 1 1 calc R . .
Cl2 Cl 0.9316(9) 0.4603(10) 0.4647(9) 0.230(5) Uiso 0.564(11) 1 d P . 1
Cl2' Cl 0.8904(8) 0.4889(9) 0.5037(8) 0.173(5) Uiso 0.436(11) 1 d P . 2
C32 C 1.008(3) 0.534(3) 0.467(2) 0.170(12) Uiso 0.50 1 d P . .

loop_
_atom_site_aniso_label
_atom_site_aniso_U_11
_atom_site_aniso_U_22
_atom_site_aniso_U_33
_atom_site_aniso_U_23
_atom_site_aniso_U_13
_atom_site_aniso_U_12
Ni1 0.0346(4) 0.0600(5) 0.0378(4) -0.0056(4) 0.0034(3) 0.0033(3)
P1 0.0440(9) 0.0593(10) 0.0397(8) -0.0061(7) 0.0076(6) 0.0032(7)
Cl1 0.0394(10) 0.1292(18) 0.0516(9) -0.0190(10) -0.0007(7) 0.0047(9)
O1 0.052(3) 0.076(3) 0.039(2) -0.012(2) 0.0026(18) 0.005(2)
O2 0.044(3) 0.082(4) 0.118(5) -0.009(3) 0.020(3) -0.005(2)
N1 0.039(3) 0.071(4) 0.043(3) -0.006(2) 0.007(2) 0.004(2)
N2 0.039(4) 0.117(5) 0.061(4) -0.011(3) 0.013(3) 0.006(3)
C1 0.062(4) 0.053(4) 0.049(4) -0.010(3) 0.015(3) 0.005(3)
C2 0.082(5) 0.068(5) 0.062(4) 0.003(4) 0.013(4) 0.011(4)
C3 0.140(9) 0.067(5) 0.083(6) 0.024(5) 0.038(6) 0.003(6)
C4 0.116(9) 0.079(6) 0.115(8) -0.005(6) 0.061(7) -0.021(6)
C5 0.078(6) 0.083(6) 0.100(6) -0.012(5) 0.043(5) -0.016(5)
C6 0.053(5) 0.075(5) 0.069(5) 0.001(4) 0.019(3) 0.001(3)
C7 0.039(3) 0.057(4) 0.054(4) -0.004(3) 0.013(3) -0.007(3)
C8 0.077(5) 0.075(5) 0.060(4) 0.003(4) 0.025(4) 0.006(4)
C9 0.111(7) 0.063(5) 0.067(5) 0.010(4) 0.016(5) 0.010(4)
C10 0.076(5) 0.055(5) 0.098(6) -0.008(4) 0.013(4) 0.007(4)
C11 0.087(6) 0.061(5) 0.087(6) -0.019(4) 0.041(5) 0.002(4)
C12 0.084(5) 0.055(4) 0.061(4) -0.002(3) 0.027(4) -0.003(4)
C13 0.041(3) 0.043(3) 0.048(3) 0.002(3) 0.003(2) 0.000(2)
C14 0.046(4) 0.051(4) 0.040(3) -0.003(3) 0.001(2) -0.001(3)
C15 0.058(4) 0.065(4) 0.044(3) -0.003(3) -0.008(3) -0.011(3)
C16 0.048(4) 0.093(6) 0.055(4) 0.002(4) -0.009(3) -0.011(3)
C17 0.038(4) 0.094(6) 0.058(4) 0.003(4) 0.004(3) -0.009(3)
C18 0.040(4) 0.058(4) 0.047(3) 0.003(3) 0.002(3) -0.003(3)
C19 0.040(4) 0.057(4) 0.047(3) -0.001(3) 0.013(3) 0.001(3)
C20 0.060(6) 0.222(13) 0.069(5) -0.061(7) 0.013(4) 0.025(6)
C21 0.060(5) 0.169(9) 0.048(4) -0.038(5) 0.009(4) 0.026(5)
C22 0.061(11) 0.23(3) 0.052(9) -0.020(12) 0.017(7) 0.045(13)
C23 0.091(16) 0.32(6) 0.056(14) -0.04(2) 0.000(10) 0.08(3)
C22' 0.048(10) 0.115(17) 0.069(11) -0.046(12) 0.002(8) 0.014(10)
C23' 0.20(4) 0.24(6) 0.045(15) -0.04(2) -0.054(18) 0.11(4)
C25 0.046(4) 0.070(5) 0.055(4) 0.001(3) 0.021(3) 0.007(3)
C26 0.061(6) 0.064(5) 0.128(8) 0.015(5) 0.020(5) 0.018(4)
C27 0.061(5) 0.054(4) 0.127(7) 0.015(4) 0.025(5) -0.004(3)
C28 0.040(4) 0.063(4) 0.072(4) 0.000(3) 0.020(3) 0.006(3)
C29 0.054(5) 0.056(4) 0.084(5) 0.000(4) 0.017(4) 0.012(3)
C30 0.055(5) 0.063(4) 0.073(5) 0.005(4) 0.018(3) -0.011(3)
C31 0.050(5) 0.121(8) 0.111(7) -0.030(6) 0.014(4) 0.015(5)

loop_
_atom_type_symbol
_atom_type_description
_atom_type_scat_dispersion_real
_atom_type_scat_dispersion_imag
_atom_type_scat_source
C C 0.0033 0.0016 'International Tables Vol C Tables 4.2.6.8 and 6.1.1.4'
H H 0.0000 0.0000 'International Tables Vol C Tables 4.2.6.8 and 6.1.1.4'
N N 0.0061 0.0033 'International Tables Vol C Tables 4.2.6.8 and 6.1.1.4'
O O 0.0106 0.0060 'International Tables Vol C Tables 4.2.6.8 and 6.1.1.4'
P P 0.1023 0.0942 'International Tables Vol C Tables 4.2.6.8 and 6.1.1.4'
Cl Cl 0.1484 0.1585 'International Tables Vol C Tables 4.2.6.8 and 6.1.1.4'
Ni Ni 0.3393 1.1124 'International Tables Vol C Tables 4.2.6.8 and 6.1.1.4'

loop_
_geom_angle_atom_site_label_1
_geom_angle_atom_site_label_2
_geom_angle_atom_site_label_3
_geom_angle
_geom_angle_site_symmetry_1
_geom_angle_site_symmetry_3
C13 Ni1 N1 82.7(2) . .
C13 Ni1 P1 81.27(19) . .
N1 Ni1 P1 163.96(15) . .
C13 Ni1 Cl1 176.10(19) . .
N1 Ni1 Cl1 101.11(15) . .
P1 Ni1 Cl1 94.92(7) . .
O1 P1 C7 102.2(3) . .
O1 P1 C1 100.9(3) . .
C7 P1 C1 105.8(3) . .
O1 P1 Ni1 107.90(16) . .
C7 P1 Ni1 119.1(2) . .
C1 P1 Ni1 118.2(2) . .
C14 O1 P1 110.3(3) . .
C28 O2 C31 116.9(6) . .
C19 N1 C21 109.0(5) . .
C19 N1 Ni1 114.5(4) . .
C21 N1 Ni1 136.4(4) . .
C19 N2 C25 129.1(6) . .
C19 N2 C20 109.0(6) . .
C25 N2 C20 121.2(6) . .
C2 C1 C6 118.8(7) . .
C2 C1 P1 120.7(6) . .
C6 C1 P1 120.3(5) . .
C1 C2 C3 119.8(8) . .
C1 C2 H2A 120.1 . .
C3 C2 H2A 120.1 . .
C4 C3 C2 121.2(9) . .
C4 C3 H3A 119.4 . .
C2 C3 H3A 119.4 . .
C3 C4 C5 118.9(9) . .
C3 C4 H4A 120.5 . .
C5 C4 H4A 120.5 . .
C4 C5 C6 121.6(9) . .
C4 C5 H5A 119.2 . .
C6 C5 H5A 119.2 . .
C5 C6 C1 119.7(8) . .
C5 C6 H6A 120.1 . .
C1 C6 H6A 120.1 . .
C12 C7 C8 117.8(6) . .
C12 C7 P1 121.6(5) . .
C8 C7 P1 120.6(5) . .
C9 C8 C7 120.3(7) . .
C9 C8 H8A 119.9 . .
C7 C8 H8A 119.9 . .
C10 C9 C8 121.0(8) . .
C10 C9 H9A 119.5 . .
C8 C9 H9A 119.5 . .
C9 C10 C11 118.9(7) . .
C9 C10 H10A 120.5 . .
C11 C10 H10A 120.5 . .
C10 C11 C12 121.6(7) . .
C10 C11 H11A 119.2 . .
C12 C11 H11A 119.2 . .
C11 C12 C7 120.4(7) . .
C11 C12 H12A 119.8 . .
C7 C12 H12A 119.8 . .
C14 C13 C18 118.9(5) . .
C14 C13 Ni1 123.8(4) . .
C18 C13 Ni1 116.9(4) . .
C13 C14 O1 116.5(5) . .
C13 C14 C15 122.3(6) . .
O1 C14 C15 121.2(5) . .
C16 C15 C14 117.7(6) . .
C16 C15 H15A 121.1 . .
C14 C15 H15A 121.1 . .
C15 C16 C17 121.8(6) . .
C15 C16 H16A 119.1 . .
C17 C16 H16A 119.1 . .
C16 C17 C18 119.6(6) . .
C16 C17 H17A 120.2 . .
C18 C17 H17A 120.2 . .
C13 C18 C17 119.6(6) . .
C13 C18 C19 109.8(5) . .
C17 C18 C19 130.6(6) . .
N1 C19 N2 115.5(6) . .
N1 C19 C18 115.8(5) . .
N2 C19 C18 128.6(6) . .
N2 C20 C21 102.9(6) . .
N2 C20 H20A 111.2 . .
C21 C20 H20A 111.2 . .
N2 C20 H20B 111.2 . .
C21 C20 H20B 111.2 . .
H20A C20 H20B 109.1 . .
C22 C21 C22' 70.3(14) . .
C22 C21 N1 122.0(10) . .
C22' C21 N1 124.9(11) . .
C22 C21 C20 120.7(11) . .
C22' C21 C20 114.0(10) . .
N1 C21 C20 103.5(6) . .
C21 C22 C24 104.2(19) . .
C21 C22 C23 116.1(19) . .
C24 C22 C23 113(2) . .
C21 C22 H22A 107.9 . .
C24 C22 H22A 107.9 . .
C23 C22 H22A 107.9 . .
C22 C23 H23A 109.5 . .
C22 C23 H23B 109.5 . .
H23A C23 H23B 109.5 . .
C22 C23 H23C 109.5 . .
H23A C23 H23C 109.5 . .
H23B C23 H23C 109.5 . .
C22 C24 H24A 109.5 . .
C22 C24 H24B 109.5 . .
H24A C24 H24B 109.5 . .
C22 C24 H24C 109.5 . .
H24A C24 H24C 109.5 . .
H24B C24 H24C 109.5 . .
C21 C22' C24' 106.3(16) . .
C21 C22' C23' 113(3) . .
C24' C22' C23' 111(2) . .
C21 C22' H22B 108.6 . .
C24' C22' H22B 108.6 . .
C23' C22' H22B 108.6 . .
C22' C23' H23D 109.5 . .
C22' C23' H23E 109.5 . .
H23D C23' H23E 109.5 . .
C22' C23' H23F 109.5 . .
H23D C23' H23F 109.5 . .
H23E C23' H23F 109.5 . .
C22' C24' H24D 109.5 . .
C22' C24' H24E 109.5 . .
H24D C24' H24E 109.5 . .
C22' C24' H24F 109.5 . .
H24D C24' H24F 109.5 . .
H24E C24' H24F 109.5 . .
C30 C25 C26 118.5(6) . .
C30 C25 N2 120.6(7) . .
C26 C25 N2 120.9(7) . .
C27 C26 C25 121.0(7) . .
C27 C26 H26A 119.5 . .
C25 C26 H26A 119.5 . .
C26 C27 C28 120.4(7) . .
C26 C27 H27A 119.8 . .
C28 C27 H27A 119.8 . .
O2 C28 C29 125.2(6) . .
O2 C28 C27 116.0(6) . .
C29 C28 C27 118.8(6) . .
C28 C29 C30 119.5(6) . .
C28 C29 H29A 120.2 . .
C30 C29 H29A 120.2 . .
C25 C30 C29 121.6(7) . .
C25 C30 H30A 119.2 . .
C29 C30 H30A 119.2 . .
O2 C31 H31A 109.5 . .
O2 C31 H31B 109.5 . .
H31A C31 H31B 109.5 . .
O2 C31 H31C 109.5 . .
H31A C31 H31C 109.5 . .
H31B C31 H31C 109.5 . .
C32 Cl2 C32 60(2) 3_766 .
C32 Cl2 Cl2 32.9(15) 3_766 3_766
C32 Cl2 Cl2 27.5(13) . 3_766
C32 Cl2' C32 43.8(19) 3_766 .
Cl2 C32 C32 68(3) 3_766 3_766
Cl2 C32 Cl2 120(2) 3_766 .
C32 C32 Cl2 52(2) 3_766 .
Cl2 C32 Cl2' 40.0(13) 3_766 3_766
C32 C32 Cl2' 87(3) 3_766 3_766
Cl2 C32 Cl2' 127(2) . 3_766
Cl2 C32 Cl2' 109(2) 3_766 .
C32 C32 Cl2' 49(2) 3_766 .
Cl2 C32 Cl2' 27.9(9) . .
Cl2' C32 Cl2' 136.2(19) 3_766 .

loop_
_geom_bond_atom_site_label_1
_geom_bond_atom_site_label_2
_geom_bond_distance
_geom_bond_site_symmetry_2
Ni1 C13 1.869(6) .
Ni1 N1 1.949(5) .
Ni1 P1 2.1156(17) .
Ni1 Cl1 2.2106(19) .
P1 O1 1.652(4) .
P1 C7 1.796(7) .
P1 C1 1.802(7) .
O1 C14 1.393(7) .
O2 C28 1.368(8) .
O2 C31 1.416(9) .
N1 C19 1.304(8) .
N1 C21 1.473(8) .
N2 C19 1.334(8) .
N2 C25 1.427(8) .
N2 C20 1.464(9) .
C1 C2 1.389(9) .
C1 C6 1.392(9) .
C2 C3 1.399(11) .
C2 H2A 0.9300 .
C3 C4 1.362(13) .
C3 H3A 0.9300 .
C4 C5 1.367(13) .
C4 H4A 0.9300 .
C5 C6 1.388(10) .
C5 H5A 0.9300 .
C6 H6A 0.9300 .
C7 C12 1.388(9) .
C7 C8 1.402(9) .
C8 C9 1.381(10) .
C8 H8A 0.9300 .
C9 C10 1.363(11) .
C9 H9A 0.9300 .
C10 C11 1.366(11) .
C10 H10A 0.9300 .
C11 C12 1.374(10) .
C11 H11A 0.9300 .
C12 H12A 0.9300 .
C13 C14 1.379(8) .
C13 C18 1.394(8) .
C14 C15 1.399(8) .
C15 C16 1.364(10) .
C15 H15A 0.9300 .
C16 C17 1.393(9) .
C16 H16A 0.9300 .
C17 C18 1.395(8) .
C17 H17A 0.9300 .
C18 C19 1.477(8) .
C20 C21 1.560(11) .
C20 H20A 0.9700 .
C20 H20B 0.9700 .
C21 C22 1.260(18) .
C21 C22' 1.39(2) .
C22 C24 1.52(3) .
C22 C23 1.58(4) .
C22 H22A 0.9800 .
C23 H23A 0.9600 .
C23 H23B 0.9600 .
C23 H23C 0.9600 .
C24 H24A 0.9600 .
C24 H24B 0.9600 .
C24 H24C 0.9600 .
C22' C24' 1.50(3) .
C22' C23' 1.53(4) .
C22' H22B 0.9800 .
C23' H23D 0.9600 .
C23' H23E 0.9600 .
C23' H23F 0.9600 .
C24' H24D 0.9600 .
C24' H24E 0.9600 .
C24' H24F 0.9600 .
C25 C30 1.355(9) .
C25 C26 1.376(10) .
C26 C27 1.372(11) .
C26 H26A 0.9300 .
C27 C28 1.381(10) .
C27 H27A 0.9300 .
C28 C29 1.380(9) .
C29 C30 1.389(9) .
C29 H29A 0.9300 .
C30 H30A 0.9300 .
C31 H31A 0.9600 .
C31 H31B 0.9600 .
C31 H31C 0.9600 .
Cl2 C32 1.29(4) 3_766
Cl2 C32 1.52(3) .
Cl2 Cl2 2.42(2) 3_766
Cl2' C32 1.56(4) 3_766
Cl2' C32 2.06(4) .
C32 Cl2 1.29(4) 3_766
C32 C32 1.42(6) 3_766
C32 Cl2' 1.56(4) 3_766

loop_
_geom_torsion_atom_site_label_1
_geom_torsion_atom_site_label_2
_geom_torsion_atom_site_label_3
_geom_torsion_atom_site_label_4
_geom_torsion
_geom_torsion_site_symmetry_1
_geom_torsion_site_symmetry_4
C13 Ni1 P1 O1 -2.1(3) . .
N1 Ni1 P1 O1 -3.9(7) . .
Cl1 Ni1 P1 O1 177.0(2) . .
C13 Ni1 P1 C7 113.6(3) . .
N1 Ni1 P1 C7 111.8(7) . .
Cl1 Ni1 P1 C7 -67.3(2) . .
C13 Ni1 P1 C1 -115.7(3) . .
N1 Ni1 P1 C1 -117.5(7) . .
Cl1 Ni1 P1 C1 63.5(3) . .
C7 P1 O1 C14 -125.8(4) . .
C1 P1 O1 C14 125.2(4) . .
Ni1 P1 O1 C14 0.5(4) . .
C13 Ni1 N1 C19 0.5(5) . .
P1 Ni1 N1 C19 2.3(10) . .
Cl1 Ni1 N1 C19 -178.7(4) . .
C13 Ni1 N1 C21 -175.8(9) . .
P1 Ni1 N1 C21 -174.0(7) . .
Cl1 Ni1 N1 C21 5.0(8) . .
O1 P1 C1 C2 -31.6(6) . .
C7 P1 C1 C2 -137.8(5) . .
Ni1 P1 C1 C2 85.7(6) . .
O1 P1 C1 C6 154.4(5) . .
C7 P1 C1 C6 48.2(6) . .
Ni1 P1 C1 C6 -88.3(5) . .
C6 C1 C2 C3 -0.5(10) . .
P1 C1 C2 C3 -174.6(6) . .
C1 C2 C3 C4 -0.1(13) . .
C2 C3 C4 C5 0.4(14) . .
C3 C4 C5 C6 0.0(14) . .
C4 C5 C6 C1 -0.6(12) . .
C2 C1 C6 C5 0.9(10) . .
P1 C1 C6 C5 175.0(6) . .
O1 P1 C7 C12 -60.2(6) . .
C1 P1 C7 C12 45.0(6) . .
Ni1 P1 C7 C12 -178.9(5) . .
O1 P1 C7 C8 116.5(5) . .
C1 P1 C7 C8 -138.3(5) . .
Ni1 P1 C7 C8 -2.2(6) . .
C12 C7 C8 C9 -1.0(11) . .
P1 C7 C8 C9 -177.8(6) . .
C7 C8 C9 C10 0.1(13) . .
C8 C9 C10 C11 0.8(13) . .
C9 C10 C11 C12 -0.9(13) . .
C10 C11 C12 C7 0.0(12) . .
C8 C7 C12 C11 0.9(11) . .
P1 C7 C12 C11 177.6(6) . .
N1 Ni1 C13 C14 -176.6(5) . .
P1 Ni1 C13 C14 3.9(5) . .
Cl1 Ni1 C13 C14 -9(3) . .
N1 Ni1 C13 C18 -3.4(5) . .
P1 Ni1 C13 C18 177.1(5) . .
Cl1 Ni1 C13 C18 164(3) . .
C18 C13 C14 O1 -177.8(5) . .
Ni1 C13 C14 O1 -4.7(8) . .
C18 C13 C14 C15 3.5(9) . .
Ni1 C13 C14 C15 176.6(5) . .
P1 O1 C14 C13 2.2(7) . .
P1 O1 C14 C15 -179.1(5) . .
C13 C14 C15 C16 -2.2(10) . .
O1 C14 C15 C16 179.2(6) . .
C14 C15 C16 C17 0.3(11) . .
C15 C16 C17 C18 0.2(11) . .
C14 C13 C18 C17 -2.9(9) . .
Ni1 C13 C18 C17 -176.5(5) . .
C14 C13 C18 C19 178.8(5) . .
Ni1 C13 C18 C19 5.2(7) . .
C16 C17 C18 C13 1.1(10) . .
C16 C17 C18 C19 179.0(7) . .
C21 N1 C19 N2 -2.0(9) . .
Ni1 N1 C19 N2 -179.3(5) . .
C21 N1 C19 C18 179.6(7) . .
Ni1 N1 C19 C18 2.3(7) . .
C25 N2 C19 N1 171.8(7) . .
C20 N2 C19 N1 1.4(10) . .
C25 N2 C19 C18 -10.1(12) . .
C20 N2 C19 C18 179.5(8) . .
C13 C18 C19 N1 -4.8(8) . .
C17 C18 C19 N1 177.2(7) . .
C13 C18 C19 N2 177.1(7) . .
C17 C18 C19 N2 -0.9(12) . .
C19 N2 C20 C21 -0.2(11) . .
C25 N2 C20 C21 -171.5(8) . .
C19 N1 C21 C22 -138.5(16) . .
Ni1 N1 C21 C22 38(2) . .
C19 N1 C21 C22' 134.4(13) . .
Ni1 N1 C21 C22' -49.2(17) . .
C19 N1 C21 C20 1.7(10) . .
Ni1 N1 C21 C20 178.2(7) . .
N2 C20 C21 C22 140.0(17) . .
N2 C20 C21 C22' -139.6(14) . .
N2 C20 C21 N1 -0.9(11) . .
C22' C21 C22 C24 -178.1(17) . .
N1 C21 C22 C24 62.4(19) . .
C20 C21 C22 C24 -71.3(19) . .
C22' C21 C22 C23 -54(2) . .
N1 C21 C22 C23 -173(2) . .
C20 C21 C22 C23 53(3) . .
C22 C21 C22' C24' 176.3(17) . .
N1 C21 C22' C24' -67.9(17) . .
C20 C21 C22' C24' 60.6(17) . .
C22 C21 C22' C23' 54(2) . .
N1 C21 C22' C23' 169.5(19) . .
C20 C21 C22' C23' -62(2) . .
C19 N2 C25 C30 112.3(9) . .
C20 N2 C25 C30 -78.3(11) . .
C19 N2 C25 C26 -68.4(11) . .
C20 N2 C25 C26 101.0(10) . .
C30 C25 C26 C27 -2.7(12) . .
N2 C25 C26 C27 178.0(8) . .
C25 C26 C27 C28 1.0(14) . .
C31 O2 C28 C29 8.2(11) . .
C31 O2 C28 C27 -170.3(8) . .
C26 C27 C28 O2 -179.9(8) . .
C26 C27 C28 C29 1.5(13) . .
O2 C28 C29 C30 179.2(7) . .
C27 C28 C29 C30 -2.3(11) . .
C26 C25 C30 C29 1.9(11) . .
N2 C25 C30 C29 -178.8(6) . .
C28 C29 C30 C25 0.6(11) . .
C32 Cl2 C32 Cl2 0.000(4) 3_766 3_766
Cl2 Cl2 C32 C32 0.000(4) 3_766 3_766
C32 Cl2 C32 Cl2' 48(2) 3_766 3_766
Cl2 Cl2 C32 Cl2' 48(2) 3_766 3_766
C32 Cl2 C32 Cl2' -74(3) 3_766 .
Cl2 Cl2 C32 Cl2' -74(3) 3_766 .
C32 Cl2' C32 Cl2 -35.3(19) 3_766 3_766
C32 Cl2' C32 Cl2 83(3) 3_766 .
C32 Cl2' C32 Cl2' 0.000(5) 3_766 3_766
